data_7217815
loop_
_publ_author_name
'Shurdha, Endrit'
'Repasy, Brianne K.'
'Miller, Hannah A.'
'Dees, Kelsey'
'Iacono, Scott Thomas'
'Ball, David W.'
'Balaich, Gary James'

_publ_section_title
;
 Symmetrical Bis(fulvene) Chromophores: Model Compounds for
 Acceptor-Donor-Acceptor Dye Architectures
;
_journal_name_full 'RSC Advances'
_journal_paper_doi 10.1039/C4RA07738E
_journal_year 2014
_chemical_formula_iupac 'C54 H54 O2'
_chemical_formula_moiety 'C54 H54 O2'
_chemical_formula_sum 'C54 H54 O2'
_chemical_formula_weight 734.97
_chemical_name_common '2,5-bis(hexyloxy)-1,4-phenylene-bis(1,3-diphenylfulvene) dimer'
_space_group_crystal_system triclinic
_space_group_IT_number 2
_space_group_name_Hall '-P 1'
_space_group_name_H-M_alt 'P -1'
_symmetry_space_group_name_Hall '-P 1'
_symmetry_space_group_name_H-M 'P -1'
_atom_sites_solution_hydrogens geom
_cell_angle_alpha 79.160(2)
_cell_angle_beta 75.233(2)
_cell_angle_gamma 77.829(2)
_cell_formula_units_Z 2
_cell_length_a 10.0302(19)
_cell_length_b 14.195(3)
_cell_length_c 15.533(3)
_cell_measurement_reflns_used 5410
_cell_measurement_temperature 100.(2)
_cell_measurement_theta_max 27.8092
_cell_measurement_theta_min 2.1569
_cell_volume 2069.2(7)
_computing_cell_refinement 'SAINT V8.32B (Bruker AXS Inc., 2013)'
_computing_data_collection 'APEX 2 (Bruker AXS Inc., 2013)'
_computing_data_reduction 'SAINT V8.32B (Bruker AXS Inc., 2013)'
_computing_molecular_graphics 'SHELXP (Sheldrick, 2013)'
_computing_publication_material 'SHELXL (Sheldrick, 2013)'
_computing_structure_refinement 'SHELXL-2013 (Sheldrick, 2013)'
_computing_structure_solution 'SHELXS-2013 (Sheldrick, 2013)'
_diffrn_ambient_temperature 100.(2)
_diffrn_detector_area_resol_mean 8.3333
_diffrn_measured_fraction_theta_full 0.994
_diffrn_measured_fraction_theta_max 0.994
_diffrn_measurement_device_type 'Bruker SMART APEX CCD'
_diffrn_measurement_method 'omega scans'
_diffrn_radiation_monochromator graphite
_diffrn_radiation_type 'Mo K\a'
_diffrn_radiation_wavelength 0.71073
_diffrn_reflns_av_R_equivalents 0.0569
_diffrn_reflns_limit_h_max 13
_diffrn_reflns_limit_h_min -13
_diffrn_reflns_limit_k_max 18
_diffrn_reflns_limit_k_min -18
_diffrn_reflns_limit_l_max 20
_diffrn_reflns_limit_l_min -20
_diffrn_reflns_number 43327
_diffrn_reflns_theta_full 28.05
_diffrn_reflns_theta_max 28.05
_diffrn_reflns_theta_min 1.87
_diffrn_source 'fine focus sealed tube'
_exptl_absorpt_coefficient_mu 0.070
_exptl_absorpt_correction_T_max 0.99
_exptl_absorpt_correction_T_min 0.84
_exptl_absorpt_correction_type multi-scan
_exptl_absorpt_process_details 'SADABS V2012/1 (Bruker AXS Inc.)'
_exptl_crystal_colour red
_exptl_crystal_density_diffrn 1.180
_exptl_crystal_density_method 'not measured'
_exptl_crystal_description rectangular
_exptl_crystal_F_000 788
_exptl_crystal_size_max 0.440
_exptl_crystal_size_mid 0.130
_exptl_crystal_size_min 0.110
_refine_diff_density_max 0.324
_refine_diff_density_min -0.262
_refine_ls_extinction_method none
_refine_ls_goodness_of_fit_ref 1.022
_refine_ls_hydrogen_treatment constr
_refine_ls_matrix_type full
_refine_ls_number_parameters 505
_refine_ls_number_reflns 9982
_refine_ls_number_restraints 0
_refine_ls_restrained_S_all 1.022
_refine_ls_R_factor_all 0.0825
_refine_ls_R_factor_gt 0.0505
_refine_ls_shift/su_max 0.000
_refine_ls_shift/su_mean 0.000
_refine_ls_structure_factor_coef Fsqd
_refine_ls_weighting_details 'w=1/[\s^2^(Fo^2^)+(0.0640P)^2^+0.3908P] where P=(Fo^2^+2Fc^2^)/3'
_refine_ls_weighting_scheme calc
_refine_ls_wR_factor_gt 0.1198
_refine_ls_wR_factor_ref 0.1389
_reflns_number_gt 6836
_reflns_number_total 9982
_reflns_threshold_expression 'I > 2\s(I)'
_cod_data_source_file c4ra07738e2.cif
_cod_data_source_block I
_cod_database_code 7217815

loop_
_space_group_symop_operation_xyz
'x, y, z'
'-x, -y, -z'

loop_
_atom_site_type_symbol
_atom_site_label
_atom_site_fract_x
_atom_site_fract_y
_atom_site_fract_z
_atom_site_U_iso_or_equiv
_atom_site_adp_type
_atom_site_calc_flag
_atom_site_refinement_flags_adp
_atom_site_refinement_flags_posn
_atom_site_occupancy
O O1 0.71901(12) 0.67710(7) 0.39624(7) 0.0253(3) Uani d . . 1
O O2 0.74540(12) 0.32987(7) 0.62493(7) 0.0254(3) Uani d . . 1
C C1 0.73810(15) 0.58840(10) 0.44952(10) 0.0179(3) Uani d . . 1
C C2 0.68870(14) 0.51206(10) 0.42740(9) 0.0161(3) Uani d . . 1
C C3 0.69228(15) 0.42454(10) 0.48720(10) 0.0182(3) Uani d . . 1
H H3 0.6595 0.3718 0.4744 0.022 Uiso calc U R 1
C C4 0.74226(15) 0.41324(10) 0.56433(10) 0.0177(3) Uani d . . 1
C C5 0.79735(14) 0.48825(10) 0.58402(9) 0.0160(3) Uani d . . 1
C C6 0.79251(15) 0.57557(10) 0.52486(10) 0.0187(3) Uani d . . 1
H H6 0.8277 0.6277 0.5369 0.022 Uiso calc U R 1
C C7 0.81024(16) 0.74417(11) 0.39157(10) 0.0222(3) Uani d . . 1
H H7A 0.9053 0.721 0.3568 0.027 Uiso calc U R 1
H H7B 0.8168 0.7501 0.4528 0.027 Uiso calc U R 1
C C8 0.74952(18) 0.84136(11) 0.34578(11) 0.0257(4) Uani d . . 1
H H8A 0.812 0.8883 0.3417 0.031 Uiso calc U R 1
H H8B 0.658 0.865 0.3844 0.031 Uiso calc U R 1
C C9 0.72845(16) 0.84220(11) 0.25234(10) 0.0228(3) Uani d . . 1
H H9A 0.6631 0.7975 0.2557 0.027 Uiso calc U R 1
H H9B 0.8191 0.818 0.2131 0.027 Uiso calc U R 1
C C10 0.67034(16) 0.94381(11) 0.21086(10) 0.0230(3) Uani d . . 1
H H10A 0.5832 0.9694 0.2525 0.028 Uiso calc U R 1
H H10B 0.7387 0.9872 0.2046 0.028 Uiso calc U R 1
C C11 0.63921(18) 0.94748(11) 0.11973(11) 0.0273(4) Uani d . . 1
H H11A 0.5636 0.9098 0.1267 0.033 Uiso calc U R 1
H H11B 0.7237 0.9163 0.0795 0.033 Uiso calc U R 1
C C12 0.59507(19) 1.05109(12) 0.07648(12) 0.0342(4) Uani d . . 1
H H12A 0.5753 1.0498 0.0182 0.051 Uiso calc U R 1
H H12B 0.6707 1.0882 0.0677 0.051 Uiso calc U R 1
H H12C 0.5108 1.0821 0.1157 0.051 Uiso calc U R 1
C C13 0.66028(16) 0.26109(11) 0.62271(10) 0.0226(3) Uani d . . 1
H H13A 0.701 0.2263 0.5699 0.027 Uiso calc U R 1
H H13B 0.5645 0.2948 0.6189 0.027 Uiso calc U R 1
C C14 0.65688(16) 0.19068(11) 0.70861(11) 0.0236(3) Uani d . . 1
H H14A 0.5989 0.1419 0.7094 0.028 Uiso calc U R 1
H H14B 0.6113 0.2267 0.7602 0.028 Uiso calc U R 1
C C15 0.80108(16) 0.13771(11) 0.72082(10) 0.0228(3) Uani d . . 1
H H15A 0.8466 0.1017 0.6693 0.027 Uiso calc U R 1
H H15B 0.859 0.1865 0.72 0.027 Uiso calc U R 1
C C16 0.79760(16) 0.06687(11) 0.80738(10) 0.0230(3) Uani d . . 1
H H16A 0.736 0.0199 0.8098 0.028 Uiso calc U R 1
H H16B 0.757 0.1032 0.8592 0.028 Uiso calc U R 1
C C17 0.94174(17) 0.01133(12) 0.81566(11) 0.0304(4) Uani d . . 1
H H17A 1.0047 0.0587 0.809 0.037 Uiso calc U R 1
H H17B 0.9795 -0.028 0.7657 0.037 Uiso calc U R 1
C C18 0.94326(19) -0.05576(13) 0.90433(12) 0.0364(4) Uani d . . 1
H H18A 1.0392 -0.0889 0.905 0.055 Uiso calc U R 1
H H18B 0.8834 -0.1042 0.9109 0.055 Uiso calc U R 1
H H18C 0.9081 -0.0174 0.9542 0.055 Uiso calc U R 1
C C19 0.54977(15) 0.49649(10) 0.21818(9) 0.0168(3) Uani d . . 1
C C20 0.48054(15) 0.42792(10) 0.20857(10) 0.0182(3) Uani d . . 1
H H20 0.4478 0.4265 0.1567 0.022 Uiso calc U R 1
C C21 0.46396(14) 0.35659(10) 0.29024(10) 0.0178(3) Uani d . . 1
C C22 0.52387(15) 0.38302(10) 0.34912(10) 0.0184(3) Uani d . . 1
H H22 0.5278 0.3491 0.4075 0.022 Uiso calc U R 1
C C23 0.58109(14) 0.47119(10) 0.30904(9) 0.0164(3) Uani d . . 1
C C24 0.64395(14) 0.52717(10) 0.34327(10) 0.0172(3) Uani d . . 1
H H24 0.6616 0.5863 0.3056 0.021 Uiso calc U R 1
C C25 0.58875(15) 0.57872(10) 0.14898(10) 0.0179(3) Uani d . . 1
C C26 0.71955(15) 0.60732(10) 0.13113(10) 0.0191(3) Uani d . . 1
H H26 0.7852 0.5748 0.1661 0.023 Uiso calc U R 1
C C27 0.75474(16) 0.68252(11) 0.06303(10) 0.0222(3) Uani d . . 1
H H27 0.8437 0.7013 0.0521 0.027 Uiso calc U R 1
C C28 0.66046(17) 0.73020(11) 0.01099(11) 0.0257(4) Uani d . . 1
H H28 0.6845 0.7817 -0.0356 0.031 Uiso calc U R 1
C C29 0.53083(17) 0.70234(11) 0.02732(11) 0.0275(4) Uani d . . 1
H H29 0.4662 0.7345 -0.0085 0.033 Uiso calc U R 1
C C30 0.49522(16) 0.62777(11) 0.09571(10) 0.0228(3) Uani d . . 1
H H30 0.4058 0.6097 0.1066 0.027 Uiso calc U R 1
C C31 0.39527(15) 0.27147(11) 0.30450(10) 0.0193(3) Uani d . . 1
C C32 0.32754(16) 0.25605(11) 0.24115(11) 0.0227(3) Uani d . . 1
H H32 0.3258 0.3014 0.1879 0.027 Uiso calc U R 1
C C33 0.26306(17) 0.17540(12) 0.25521(11) 0.0275(4) Uani d . . 1
H H33 0.2173 0.1663 0.2116 0.033 Uiso calc U R 1
C C34 0.26460(18) 0.10834(12) 0.33176(11) 0.0299(4) Uani d . . 1
H H34 0.2205 0.0531 0.3409 0.036 Uiso calc U R 1
C C35 0.33109(19) 0.12228(12) 0.39526(12) 0.0317(4) Uani d . . 1
H H35 0.3328 0.0763 0.4482 0.038 Uiso calc U R 1
C C36 0.39495(17) 0.20292(12) 0.38180(11) 0.0262(4) Uani d . . 1
H H36 0.4395 0.2118 0.4261 0.031 Uiso calc U R 1
C C37 0.93778(15) 0.51734(10) 0.78712(10) 0.0174(3) Uani d . . 1
C C38 0.99979(15) 0.59181(10) 0.79214(10) 0.0194(3) Uani d . . 1
H H38 1.0203 0.6039 0.8451 0.023 Uiso calc U R 1
C C39 1.03031(15) 0.65068(11) 0.70343(10) 0.0186(3) Uani d . . 1
C C40 0.98447(15) 0.61148(11) 0.64517(10) 0.0195(3) Uani d . . 1
H H40 0.9936 0.6345 0.5828 0.023 Uiso calc U R 1
C C41 0.91920(15) 0.52856(10) 0.69365(10) 0.0176(3) Uani d . . 1
C C42 0.84200(14) 0.47557(10) 0.66782(9) 0.0169(3) Uani d . . 1
H H42 0.813 0.4225 0.7109 0.02 Uiso calc U R 1
C C43 0.89516(15) 0.44051(10) 0.86064(10) 0.0174(3) Uani d . . 1
C C44 0.92350(15) 0.34251(11) 0.84822(10) 0.0198(3) Uani d . . 1
H H44 0.9681 0.3252 0.7902 0.024 Uiso calc U R 1
C C45 0.88771(16) 0.27032(11) 0.91894(11) 0.0234(3) Uani d . . 1
H H45 0.9083 0.2042 0.9091 0.028 Uiso calc U R 1
C C46 0.82209(16) 0.29390(11) 1.00386(11) 0.0235(3) Uani d . . 1
H H46 0.797 0.2444 1.0523 0.028 Uiso calc U R 1
C C47 0.79331(16) 0.39070(11) 1.01757(10) 0.0234(3) Uani d . . 1
H H47 0.7489 0.4074 1.0758 0.028 Uiso calc U R 1
C C48 0.82897(15) 0.46317(11) 0.94679(10) 0.0206(3) Uani d . . 1
H H48 0.8081 0.5291 0.957 0.025 Uiso calc U R 1
C C49 1.10081(15) 0.73546(11) 0.68196(10) 0.0203(3) Uani d . . 1
C C50 1.17763(16) 0.75261(11) 0.73923(11) 0.0249(3) Uani d . . 1
H H50 1.1808 0.71 0.794 0.03 Uiso calc U R 1
C C51 1.24931(17) 0.83047(12) 0.71773(12) 0.0297(4) Uani d . . 1
H H51 1.3015 0.8405 0.7574 0.036 Uiso calc U R 1
C C52 1.24489(18) 0.89348(12) 0.63866(12) 0.0316(4) Uani d . . 1
H H52 1.2948 0.9464 0.6234 0.038 Uiso calc U R 1
C C53 1.16703(19) 0.87890(12) 0.58181(12) 0.0337(4) Uani d . . 1
H H53 1.1623 0.9227 0.5279 0.04 Uiso calc U R 1
C C54 1.09596(17) 0.80066(12) 0.60321(11) 0.0281(4) Uani d . . 1
H H54 1.0432 0.7914 0.5636 0.034 Uiso calc U R 1

loop_
_atom_site_aniso_label
_atom_site_aniso_U_11
_atom_site_aniso_U_22
_atom_site_aniso_U_33
_atom_site_aniso_U_12
_atom_site_aniso_U_13
_atom_site_aniso_U_23
O1 0.0387(7) 0.0140(5) 0.0300(6) -0.0118(5) -0.0204(5) 0.0060(5)
O2 0.0384(6) 0.0160(5) 0.0277(6) -0.0136(5) -0.0179(5) 0.0069(5)
C1 0.0221(7) 0.0121(7) 0.0201(7) -0.0032(6) -0.0072(6) 0.0000(6)
C2 0.0173(7) 0.0137(7) 0.0173(7) -0.0020(5) -0.0037(6) -0.0028(6)
C3 0.0221(7) 0.0134(7) 0.0210(7) -0.0044(6) -0.0075(6) -0.0023(6)
C4 0.0212(7) 0.0125(7) 0.0188(7) -0.0026(6) -0.0060(6) 0.0011(6)
C5 0.0170(7) 0.0152(7) 0.0163(7) -0.0020(5) -0.0048(5) -0.0027(6)
C6 0.0235(7) 0.0131(7) 0.0225(8) -0.0057(6) -0.0086(6) -0.0023(6)
C7 0.0306(8) 0.0162(8) 0.0236(8) -0.0094(6) -0.0106(7) 0.0000(6)
C8 0.0363(9) 0.0141(8) 0.0291(9) -0.0079(6) -0.0114(7) 0.0004(6)
C9 0.0271(8) 0.0160(8) 0.0251(8) -0.0048(6) -0.0068(6) -0.0004(6)
C10 0.0270(8) 0.0137(7) 0.0287(8) -0.0042(6) -0.0094(7) 0.0013(6)
C11 0.0320(9) 0.0189(8) 0.0299(9) -0.0055(7) -0.0068(7) 0.0000(7)
C12 0.0435(10) 0.0238(9) 0.0344(10) -0.0039(8) -0.0147(8) 0.0040(7)
C13 0.0272(8) 0.0174(8) 0.0266(8) -0.0087(6) -0.0105(7) 0.0003(6)
C14 0.0263(8) 0.0172(8) 0.0272(8) -0.0077(6) -0.0064(7) 0.0023(6)
C15 0.0249(8) 0.0160(8) 0.0263(8) -0.0050(6) -0.0048(6) 0.0008(6)
C16 0.0266(8) 0.0165(8) 0.0250(8) -0.0054(6) -0.0046(6) -0.0007(6)
C17 0.0290(9) 0.0245(9) 0.0326(9) -0.0002(7) -0.0057(7) 0.0020(7)
C18 0.0376(10) 0.0313(10) 0.0363(10) -0.0005(8) -0.0131(8) 0.0054(8)
C19 0.0188(7) 0.0145(7) 0.0172(7) -0.0012(5) -0.0048(6) -0.0030(6)
C20 0.0200(7) 0.0183(7) 0.0182(7) -0.0037(6) -0.0060(6) -0.0042(6)
C21 0.0174(7) 0.0161(7) 0.0198(7) -0.0030(6) -0.0042(6) -0.0020(6)
C22 0.0204(7) 0.0168(7) 0.0183(7) -0.0042(6) -0.0054(6) -0.0005(6)
C23 0.0173(7) 0.0146(7) 0.0176(7) -0.0015(5) -0.0050(6) -0.0029(6)
C24 0.0183(7) 0.0134(7) 0.0194(7) -0.0010(5) -0.0056(6) -0.0014(6)
C25 0.0225(7) 0.0142(7) 0.0185(7) -0.0032(6) -0.0058(6) -0.0039(6)
C26 0.0234(8) 0.0156(7) 0.0198(7) -0.0015(6) -0.0084(6) -0.0037(6)
C27 0.0270(8) 0.0187(8) 0.0236(8) -0.0076(6) -0.0068(6) -0.0037(6)
C28 0.0358(9) 0.0173(8) 0.0259(8) -0.0090(7) -0.0109(7) 0.0029(7)
C29 0.0323(9) 0.0212(8) 0.0315(9) -0.0053(7) -0.0172(7) 0.0045(7)
C30 0.0235(8) 0.0187(8) 0.0284(8) -0.0049(6) -0.0105(6) -0.0010(6)
C31 0.0176(7) 0.0177(7) 0.0225(8) -0.0029(6) -0.0024(6) -0.0059(6)
C32 0.0244(8) 0.0191(8) 0.0261(8) -0.0045(6) -0.0068(6) -0.0045(6)
C33 0.0296(9) 0.0247(9) 0.0331(9) -0.0088(7) -0.0077(7) -0.0106(7)
C34 0.0349(9) 0.0225(9) 0.0346(10) -0.0132(7) -0.0019(7) -0.0083(7)
C35 0.0429(10) 0.0241(9) 0.0282(9) -0.0150(8) -0.0041(8) 0.0008(7)
C36 0.0330(9) 0.0232(8) 0.0251(8) -0.0113(7) -0.0077(7) -0.0016(7)
C37 0.0192(7) 0.0148(7) 0.0186(7) -0.0010(6) -0.0064(6) -0.0024(6)
C38 0.0224(7) 0.0164(7) 0.0211(8) -0.0024(6) -0.0083(6) -0.0032(6)
C39 0.0183(7) 0.0166(7) 0.0206(7) -0.0030(6) -0.0044(6) -0.0022(6)
C40 0.0196(7) 0.0199(8) 0.0190(7) -0.0035(6) -0.0056(6) -0.0008(6)
C41 0.0181(7) 0.0153(7) 0.0189(7) -0.0005(5) -0.0044(6) -0.0032(6)
C42 0.0195(7) 0.0135(7) 0.0169(7) -0.0007(5) -0.0047(6) -0.0016(6)
C43 0.0187(7) 0.0156(7) 0.0195(7) -0.0021(6) -0.0089(6) -0.0011(6)
C44 0.0241(8) 0.0164(7) 0.0203(7) -0.0005(6) -0.0091(6) -0.0037(6)
C45 0.0283(8) 0.0141(7) 0.0301(9) -0.0010(6) -0.0136(7) -0.0023(6)
C46 0.0256(8) 0.0193(8) 0.0263(8) -0.0063(6) -0.0101(7) 0.0036(7)
C47 0.0274(8) 0.0225(8) 0.0201(8) -0.0038(6) -0.0057(6) -0.0023(6)
C48 0.0257(8) 0.0144(7) 0.0228(8) -0.0024(6) -0.0077(6) -0.0031(6)
C49 0.0199(7) 0.0161(7) 0.0243(8) -0.0030(6) -0.0026(6) -0.0049(6)
C50 0.0244(8) 0.0182(8) 0.0333(9) -0.0027(6) -0.0079(7) -0.0059(7)
C51 0.0265(8) 0.0197(8) 0.0460(11) -0.0042(6) -0.0075(8) -0.0125(8)
C52 0.0310(9) 0.0187(8) 0.0433(11) -0.0099(7) 0.0035(8) -0.0102(8)
C53 0.0441(11) 0.0210(9) 0.0321(10) -0.0122(8) 0.0011(8) -0.0005(7)
C54 0.0342(9) 0.0247(9) 0.0268(9) -0.0104(7) -0.0052(7) -0.0033(7)

loop_
_atom_type_symbol
_atom_type_description
_atom_type_scat_dispersion_real
_atom_type_scat_dispersion_imag
_atom_type_scat_source
C C 0.0033 0.0016 'International Tables Vol C Tables 4.2.6.8 and 6.1.1.4'
H H 0.0000 0.0000 'International Tables Vol C Tables 4.2.6.8 and 6.1.1.4'
O O 0.0106 0.0060 'International Tables Vol C Tables 4.2.6.8 and 6.1.1.4'

loop_
_geom_angle_atom_site_label_1
_geom_angle_atom_site_label_2
_geom_angle_atom_site_label_3
_geom_angle
C1 O1 C7 118.22(11)
C4 O2 C13 118.35(11)
O1 C1 C6 122.38(13)
O1 C1 C2 116.42(12)
C6 C1 C2 121.01(13)
C3 C2 C1 117.05(13)
C3 C2 C24 124.44(13)
C1 C2 C24 118.45(13)
C4 C3 C2 121.67(13)
C4 C3 H3 119.2
C2 C3 H3 119.2
O2 C4 C3 123.47(13)
O2 C4 C5 115.50(12)
C3 C4 C5 121.01(13)
C6 C5 C4 117.16(13)
C6 C5 C42 123.18(13)
C4 C5 C42 119.34(13)
C1 C6 C5 121.99(13)
C1 C6 H6 119.0
C5 C6 H6 119.0
O1 C7 C8 107.50(12)
O1 C7 H7A 110.2
C8 C7 H7A 110.2
O1 C7 H7B 110.2
C8 C7 H7B 110.2
H7A C7 H7B 108.5
C7 C8 C9 115.90(13)
C7 C8 H8A 108.3
C9 C8 H8A 108.3
C7 C8 H8B 108.3
C9 C8 H8B 108.3
H8A C8 H8B 107.4
C8 C9 C10 111.98(13)
C8 C9 H9A 109.2
C10 C9 H9A 109.2
C8 C9 H9B 109.2
C10 C9 H9B 109.2
H9A C9 H9B 107.9
C11 C10 C9 114.00(13)
C11 C10 H10A 108.8
C9 C10 H10A 108.8
C11 C10 H10B 108.8
C9 C10 H10B 108.8
H10A C10 H10B 107.6
C10 C11 C12 112.42(14)
C10 C11 H11A 109.1
C12 C11 H11A 109.1
C10 C11 H11B 109.1
C12 C11 H11B 109.1
H11A C11 H11B 107.9
C11 C12 H12A 109.5
C11 C12 H12B 109.5
H12A C12 H12B 109.5
C11 C12 H12C 109.5
H12A C12 H12C 109.5
H12B C12 H12C 109.5
O2 C13 C14 106.57(12)
O2 C13 H13A 110.4
C14 C13 H13A 110.4
O2 C13 H13B 110.4
C14 C13 H13B 110.4
H13A C13 H13B 108.6
C13 C14 C15 113.68(13)
C13 C14 H14A 108.8
C15 C14 H14A 108.8
C13 C14 H14B 108.8
C15 C14 H14B 108.8
H14A C14 H14B 107.7
C16 C15 C14 113.65(12)
C16 C15 H15A 108.8
C14 C15 H15A 108.8
C16 C15 H15B 108.8
C14 C15 H15B 108.8
H15A C15 H15B 107.7
C15 C16 C17 112.60(13)
C15 C16 H16A 109.1
C17 C16 H16A 109.1
C15 C16 H16B 109.1
C17 C16 H16B 109.1
H16A C16 H16B 107.8
C16 C17 C18 113.96(14)
C16 C17 H17A 108.8
C18 C17 H17A 108.8
C16 C17 H17B 108.8
C18 C17 H17B 108.8
H17A C17 H17B 107.7
C17 C18 H18A 109.5
C17 C18 H18B 109.5
H18A C18 H18B 109.5
C17 C18 H18C 109.5
H18A C18 H18C 109.5
H18B C18 H18C 109.5
C20 C19 C25 125.34(13)
C20 C19 C23 107.33(12)
C25 C19 C23 127.31(13)
C19 C20 C21 109.76(13)
C19 C20 H20 125.1
C21 C20 H20 125.1
C22 C21 C20 107.88(12)
C22 C21 C31 126.70(14)
C20 C21 C31 125.42(13)
C21 C22 C23 109.51(13)
C21 C22 H22 125.2
C23 C22 H22 125.2
C24 C23 C22 131.01(13)
C24 C23 C19 123.37(13)
C22 C23 C19 105.52(12)
C23 C24 C2 131.08(14)
C23 C24 H24 114.5
C2 C24 H24 114.5
C30 C25 C26 117.94(13)
C30 C25 C19 119.45(13)
C26 C25 C19 122.54(13)
C27 C26 C25 120.97(14)
C27 C26 H26 119.5
C25 C26 H26 119.5
C28 C27 C26 120.17(14)
C28 C27 H27 119.9
C26 C27 H27 119.9
C27 C28 C29 119.62(14)
C27 C28 H28 120.2
C29 C28 H28 120.2
C30 C29 C28 120.25(14)
C30 C29 H29 119.9
C28 C29 H29 119.9
C29 C30 C25 121.05(14)
C29 C30 H30 119.5
C25 C30 H30 119.5
C36 C31 C32 117.52(14)
C36 C31 C21 121.19(14)
C32 C31 C21 121.29(14)
C33 C32 C31 120.85(15)
C33 C32 H32 119.6
C31 C32 H32 119.6
C34 C33 C32 120.70(15)
C34 C33 H33 119.6
C32 C33 H33 119.6
C33 C34 C35 119.33(15)
C33 C34 H34 120.3
C35 C34 H34 120.3
C36 C35 C34 120.21(16)
C36 C35 H35 119.9
C34 C35 H35 119.9
C35 C36 C31 121.38(15)
C35 C36 H36 119.3
C31 C36 H36 119.3
C38 C37 C43 126.45(13)
C38 C37 C41 107.36(13)
C43 C37 C41 126.18(13)
C37 C38 C39 109.67(13)
C37 C38 H38 125.2
C39 C38 H38 125.2
C40 C39 C49 126.54(14)
C40 C39 C38 108.03(13)
C49 C39 C38 125.42(13)
C39 C40 C41 109.15(13)
C39 C40 H40 125.4
C41 C40 H40 125.4
C42 C41 C40 130.59(13)
C42 C41 C37 123.37(13)
C40 C41 C37 105.66(12)
C41 C42 C5 129.35(14)
C41 C42 H42 115.3
C5 C42 H42 115.3
C48 C43 C44 117.80(13)
C48 C43 C37 120.47(13)
C44 C43 C37 121.69(13)
C45 C44 C43 121.15(14)
C45 C44 H44 119.4
C43 C44 H44 119.4
C44 C45 C46 120.38(14)
C44 C45 H45 119.8
C46 C45 H45 119.8
C45 C46 C47 119.33(14)
C45 C46 H46 120.3
C47 C46 H46 120.3
C48 C47 C46 120.39(15)
C48 C47 H47 119.8
C46 C47 H47 119.8
C47 C48 C43 120.95(14)
C47 C48 H48 119.5
C43 C48 H48 119.5
C54 C49 C50 117.69(14)
C54 C49 C39 121.34(14)
C50 C49 C39 120.96(14)
C51 C50 C49 121.37(16)
C51 C50 H50 119.3
C49 C50 H50 119.3
C52 C51 C50 120.05(16)
C52 C51 H51 120.0
C50 C51 H51 120.0
C51 C52 C53 119.48(15)
C51 C52 H52 120.3
C53 C52 H52 120.3
C52 C53 C54 120.38(17)
C52 C53 H53 119.8
C54 C53 H53 119.8
C53 C54 C49 121.01(16)
C53 C54 H54 119.5
C49 C54 H54 119.5

loop_
_geom_bond_atom_site_label_1
_geom_bond_atom_site_label_2
_geom_bond_distance
O1 C1 1.3762(17)
O1 C7 1.4341(17)
O2 C4 1.3667(17)
O2 C13 1.4362(17)
C1 C6 1.380(2)
C1 C2 1.4111(19)
C2 C3 1.4041(19)
C2 C24 1.452(2)
C3 C4 1.383(2)
C3 H3 0.95
C4 C5 1.410(2)
C5 C6 1.397(2)
C5 C42 1.4501(19)
C6 H6 0.95
C7 C8 1.509(2)
C7 H7A 0.99
C7 H7B 0.99
C8 C9 1.517(2)
C8 H8A 0.99
C8 H8B 0.99
C9 C10 1.524(2)
C9 H9A 0.99
C9 H9B 0.99
C10 C11 1.515(2)
C10 H10A 0.99
C10 H10B 0.99
C11 C12 1.522(2)
C11 H11A 0.99
C11 H11B 0.99
C12 H12A 0.98
C12 H12B 0.98
C12 H12C 0.98
C13 C14 1.507(2)
C13 H13A 0.99
C13 H13B 0.99
C14 C15 1.523(2)
C14 H14A 0.99
C14 H14B 0.99
C15 C16 1.517(2)
C15 H15A 0.99
C15 H15B 0.99
C16 C17 1.518(2)
C16 H16A 0.99
C16 H16B 0.99
C17 C18 1.522(2)
C17 H17A 0.99
C17 H17B 0.99
C18 H18A 0.98
C18 H18B 0.98
C18 H18C 0.98
C19 C20 1.358(2)
C19 C25 1.475(2)
C19 C23 1.486(2)
C20 C21 1.464(2)
C20 H20 0.95
C21 C22 1.357(2)
C21 C31 1.468(2)
C22 C23 1.4528(19)
C22 H22 0.95
C23 C24 1.3613(19)
C24 H24 0.95
C25 C30 1.397(2)
C25 C26 1.400(2)
C26 C27 1.388(2)
C26 H26 0.95
C27 C28 1.386(2)
C27 H27 0.95
C28 C29 1.386(2)
C28 H28 0.95
C29 C30 1.386(2)
C29 H29 0.95
C30 H30 0.95
C31 C36 1.396(2)
C31 C32 1.401(2)
C32 C33 1.387(2)
C32 H32 0.95
C33 C34 1.378(2)
C33 H33 0.95
C34 C35 1.386(2)
C34 H34 0.95
C35 C36 1.384(2)
C35 H35 0.95
C36 H36 0.95
C37 C38 1.358(2)
C37 C43 1.468(2)
C37 C41 1.486(2)
C38 C39 1.466(2)
C38 H38 0.95
C39 C40 1.360(2)
C39 C49 1.465(2)
C40 C41 1.456(2)
C40 H40 0.95
C41 C42 1.358(2)
C42 H42 0.95
C43 C48 1.398(2)
C43 C44 1.400(2)
C44 C45 1.384(2)
C44 H44 0.95
C45 C46 1.384(2)
C45 H45 0.95
C46 C47 1.388(2)
C46 H46 0.95
C47 C48 1.387(2)
C47 H47 0.95
C48 H48 0.95
C49 C54 1.393(2)
C49 C50 1.398(2)
C50 C51 1.387(2)
C50 H50 0.95
C51 C52 1.381(2)
C51 H51 0.95
C52 C53 1.386(3)
C52 H52 0.95
C53 C54 1.388(2)
C53 H53 0.95
C54 H54 0.95

loop_
_geom_torsion_atom_site_label_1
_geom_torsion_atom_site_label_2
_geom_torsion_atom_site_label_3
_geom_torsion_atom_site_label_4
_geom_torsion
C7 O1 C1 C6 28.7(2)
C7 O1 C1 C2 -156.17(13)
O1 C1 C2 C3 -172.67(13)
C6 C1 C2 C3 2.5(2)
O1 C1 C2 C24 10.1(2)
C6 C1 C2 C24 -174.72(13)
C1 C2 C3 C4 -0.2(2)
C24 C2 C3 C4 176.89(14)
C13 O2 C4 C3 -17.4(2)
C13 O2 C4 C5 164.13(13)
C2 C3 C4 O2 178.90(13)
C2 C3 C4 C5 -2.7(2)
O2 C4 C5 C6 -178.33(13)
C3 C4 C5 C6 3.2(2)
O2 C4 C5 C42 -4.7(2)
C3 C4 C5 C42 176.81(13)
O1 C1 C6 C5 172.85(13)
C2 C1 C6 C5 -2.0(2)
C4 C5 C6 C1 -0.8(2)
C42 C5 C6 C1 -174.20(14)
C1 O1 C7 C8 -168.37(13)
O1 C7 C8 C9 -57.69(18)
C7 C8 C9 C10 -178.54(13)
C8 C9 C10 C11 -176.52(13)
C9 C10 C11 C12 -174.38(14)
C4 O2 C13 C14 -166.56(12)
O2 C13 C14 C15 -58.48(17)
C13 C14 C15 C16 179.95(13)
C14 C15 C16 C17 177.07(14)
C15 C16 C17 C18 176.39(14)
C25 C19 C20 C21 178.42(13)
C23 C19 C20 C21 -0.07(16)
C19 C20 C21 C22 0.05(17)
C19 C20 C21 C31 -179.53(13)
C20 C21 C22 C23 0.00(16)
C31 C21 C22 C23 179.56(13)
C21 C22 C23 C24 176.32(15)
C21 C22 C23 C19 -0.04(16)
C20 C19 C23 C24 -176.65(13)
C25 C19 C23 C24 4.9(2)
C20 C19 C23 C22 0.06(15)
C25 C19 C23 C22 -178.39(13)
C22 C23 C24 C2 7.7(3)
C19 C23 C24 C2 -176.46(14)
C3 C2 C24 C23 9.7(2)
C1 C2 C24 C23 -173.25(15)
C20 C19 C25 C30 39.4(2)
C23 C19 C25 C30 -142.42(15)
C20 C19 C25 C26 -137.47(16)
C23 C19 C25 C26 40.7(2)
C30 C25 C26 C27 0.4(2)
C19 C25 C26 C27 177.35(14)
C25 C26 C27 C28 -0.5(2)
C26 C27 C28 C29 0.0(2)
C27 C28 C29 C30 0.5(2)
C28 C29 C30 C25 -0.5(2)
C26 C25 C30 C29 0.0(2)
C19 C25 C30 C29 -176.97(14)
C22 C21 C31 C36 -5.0(2)
C20 C21 C31 C36 174.50(14)
C22 C21 C31 C32 174.95(15)
C20 C21 C31 C32 -5.6(2)
C36 C31 C32 C33 -0.1(2)
C21 C31 C32 C33 179.96(14)
C31 C32 C33 C34 -0.2(2)
C32 C33 C34 C35 0.2(3)
C33 C34 C35 C36 0.1(3)
C34 C35 C36 C31 -0.5(3)
C32 C31 C36 C35 0.5(2)
C21 C31 C36 C35 -179.59(15)
C43 C37 C38 C39 177.92(13)
C41 C37 C38 C39 -2.80(16)
C37 C38 C39 C40 0.70(17)
C37 C38 C39 C49 -178.05(14)
C49 C39 C40 C41 -179.48(14)
C38 C39 C40 C41 1.78(16)
C39 C40 C41 C42 169.60(15)
C39 C40 C41 C37 -3.39(16)
C38 C37 C41 C42 -169.86(14)
C43 C37 C41 C42 9.4(2)
C38 C37 C41 C40 3.78(16)
C43 C37 C41 C40 -176.94(13)
C40 C41 C42 C5 -2.3(3)
C37 C41 C42 C5 169.63(14)
C6 C5 C42 C41 -19.7(2)
C4 C5 C42 C41 167.10(14)
C38 C37 C43 C48 42.7(2)
C41 C37 C43 C48 -136.45(15)
C38 C37 C43 C44 -134.91(16)
C41 C37 C43 C44 45.9(2)
C48 C43 C44 C45 -0.3(2)
C37 C43 C44 C45 177.41(13)
C43 C44 C45 C46 0.3(2)
C44 C45 C46 C47 -0.4(2)
C45 C46 C47 C48 0.5(2)
C46 C47 C48 C43 -0.4(2)
C44 C43 C48 C47 0.3(2)
C37 C43 C48 C47 -177.39(14)
C40 C39 C49 C54 17.2(2)
C38 C39 C49 C54 -164.31(14)
C40 C39 C49 C50 -161.62(15)
C38 C39 C49 C50 16.9(2)
C54 C49 C50 C51 -1.4(2)
C39 C49 C50 C51 177.40(14)
C49 C50 C51 C52 0.5(2)
C50 C51 C52 C53 0.8(2)
C51 C52 C53 C54 -1.1(3)
C52 C53 C54 C49 0.2(3)
C50 C49 C54 C53 1.1(2)
C39 C49 C54 C53 -177.73(15)
